data_7133365
loop_
_publ_author_name
'Li, Fugang'
'Huang, Jinyi'
'Meng, Yuxuan'
'Li, Ji'
'Zhang, Liangliang'
'Sheng, Daopeng'

_publ_section_title
;
 <i>In situ</i> confinement of ultra-small metal nanoparticles in
 redox-active zirconium MOFs for catalysis.
;
_journal_issue 66
_journal_name_full 'Chemical communications (Cambridge, England)'
_journal_page_first 8708
_journal_page_last 8711
_journal_paper_doi 10.1039/d4cc01976h
_journal_volume 60
_journal_year 2024
_chemical_formula_moiety 'C68 H40 N4 O32 Zr6, 8[C3H7NO]'
_chemical_formula_sum 'C68 H40 N4 O32 Zr6'
_chemical_formula_weight 1972.36
_space_group_crystal_system orthorhombic
_space_group_IT_number 69
_space_group_name_Hall '-F 2 2'
_space_group_name_H-M_alt 'F m m m'
_atom_sites_solution_hydrogens geom
_atom_sites_solution_primary direct
_audit_creation_date 2024-06-01
_audit_creation_method
;
Olex2 1.5
(compiled 2022.04.07 svn.rca3783a0 for OlexSys, GUI svn.r6498)
;
_audit_update_record
;
2024-06-02 deposited with the CCDC.	2024-07-18 downloaded from the CCDC.
;
_cell_angle_alpha 90
_cell_angle_beta 90
_cell_angle_gamma 90
_cell_formula_units_Z 4
_cell_length_a 17.936(2)
_cell_length_b 30.464(4)
_cell_length_c 31.068(4)
_cell_measurement_reflns_used 6939
_cell_measurement_temperature 100(2)
_cell_measurement_theta_max 23.241
_cell_measurement_theta_min 2.271
_cell_volume 16976(4)
_computing_cell_refinement 'SAINT v8.37A (Bruker, 2015)'
_computing_data_reduction 'SAINT v8.37A (Bruker, 2015)'
_computing_molecular_graphics 'Olex2 1.5 (Dolomanov et al., 2009)'
_computing_publication_material 'Olex2 1.5 (Dolomanov et al., 2009)'
_computing_structure_refinement 'SHELXL 2018/3 (Sheldrick, 2015)'
_computing_structure_solution 'SIR2004  (Burla et al.,  2007)'
_diffrn_ambient_temperature 100.01
_diffrn_measured_fraction_theta_full 0.952
_diffrn_measured_fraction_theta_max 0.952
_diffrn_measurement_device_type 'Bruker APEX-II CCD'
_diffrn_measurement_method '\f and \w scans'
_diffrn_radiation_type MoK\a
_diffrn_radiation_wavelength 0.71073
_diffrn_reflns_av_R_equivalents 0.4535
_diffrn_reflns_av_unetI/netI 0.2175
_diffrn_reflns_Laue_measured_fraction_full 0.952
_diffrn_reflns_Laue_measured_fraction_max 0.952
_diffrn_reflns_limit_h_max 19
_diffrn_reflns_limit_h_min -19
_diffrn_reflns_limit_k_max 33
_diffrn_reflns_limit_k_min -33
_diffrn_reflns_limit_l_max 34
_diffrn_reflns_limit_l_min -34
_diffrn_reflns_number 42911
_diffrn_reflns_point_group_measured_fraction_full 0.952
_diffrn_reflns_point_group_measured_fraction_max 0.952
_diffrn_reflns_theta_full 23.359
_diffrn_reflns_theta_max 23.359
_diffrn_reflns_theta_min 2.367
_diffrn_source_current 1.0
_diffrn_source_power 0.05
_diffrn_source_voltage 50.0
_exptl_absorpt_coefficient_mu 0.395
_exptl_absorpt_correction_T_max 0.7449
_exptl_absorpt_correction_T_min 0.5740
_exptl_absorpt_correction_type multi-scan
_exptl_absorpt_process_details
;
 SADABS 2016/2: Krause, L., Herbst-Irmer, R., Sheldrick G.M. & Stalke D.,
 J. Appl. Cryst. 48 (2015) 3-10
;
_exptl_crystal_colour 'light yellow'
_exptl_crystal_colour_modifier light
_exptl_crystal_colour_primary yellow
_exptl_crystal_density_diffrn 0.772
_exptl_crystal_description block
_exptl_crystal_F_000 3888
_exptl_crystal_size_max 0.1
_exptl_crystal_size_mid 0.1
_exptl_crystal_size_min 0.1
_refine_diff_density_max 1.227
_refine_diff_density_min -1.076
_refine_diff_density_rms 0.121
_refine_ls_extinction_method none
_refine_ls_goodness_of_fit_ref 1.053
_refine_ls_hydrogen_treatment constr
_refine_ls_matrix_type full
_refine_ls_number_parameters 135
_refine_ls_number_reflns 3183
_refine_ls_number_restraints 306
_refine_ls_restrained_S_all 1.013
_refine_ls_R_factor_all 0.1931
_refine_ls_R_factor_gt 0.1319
_refine_ls_shift/su_max 0.000
_refine_ls_shift/su_mean 0.000
_refine_ls_structure_factor_coef Fsqd
_refine_ls_weighting_details 'w=1/[\s^2^(Fo^2^)+(0.1539P)^2^+33.6293P] where P=(Fo^2^+2Fc^2^)/3'
_refine_ls_weighting_scheme calc
_refine_ls_wR_factor_gt 0.2668
_refine_ls_wR_factor_ref 0.3014
_reflns_Friedel_coverage 0.000
_reflns_number_gt 1713
_reflns_number_total 3183
_reflns_threshold_expression 'I > 2\s(I)'
_cod_data_source_file d4cc01976h2.cif
_cod_data_source_block 1
_cod_depositor_comments 'Adding full bibliography for 7133365--7133366.cif.'
_cod_original_cell_volume 16975(3)
_cod_database_code 7133365
_shelx_shelxl_version_number 2018/3
_shelx_space_group_comment
;
The symmetry employed for this shelxl refinement is uniquely defined
by the following loop, which should always be used as a source of
symmetry information in preference to the above space-group names.
They are only intended as comments.
;
_shelx_estimated_absorpt_t_max 0.962
_shelx_estimated_absorpt_t_min 0.962
_olex2_refinement_description
;
1. Fixed Uiso
 At 1.2 times of:
  All C(H) groups
2. Uiso/Uaniso restraints and constraints
C1 \\sim C2 \\sim C3 \\sim C4 \\sim C5 \\sim C6 \\sim C7 \\sim C8 \\sim C9
\\sim N1 \\sim O1 \\sim O2 \\sim O3 \\sim O4 \\sim O5 \\sim O6: within 3.7A
with sigma of 0.005 and sigma for terminal atoms of 0.001 within 3.7A
3.a Aromatic/amide H refined with riding coordinates:
 C3(H3), C4(H4), C6(H6), C7(H7), C9(H9)
;
_smtbx_masks_void_probe_radius 1.2
_smtbx_masks_void_truncation_radius 1.2
_olex2_submission_special_instructions 'No special instructions were received'

loop_
_space_group_symop_operation_xyz
'x, y, z'
'-x, -y, z'
'x, -y, -z'
'-x, y, -z'
'x, y+1/2, z+1/2'
'-x, -y+1/2, z+1/2'
'x, -y+1/2, -z+1/2'
'-x, y+1/2, -z+1/2'
'x+1/2, y, z+1/2'
'-x+1/2, -y, z+1/2'
'x+1/2, -y, -z+1/2'
'-x+1/2, y, -z+1/2'
'x+1/2, y+1/2, z'
'-x+1/2, -y+1/2, z'
'x+1/2, -y+1/2, -z'
'-x+1/2, y+1/2, -z'
'-x, -y, -z'
'x, y, -z'
'-x, y, z'
'x, -y, z'
'-x, -y+1/2, -z+1/2'
'x, y+1/2, -z+1/2'
'-x, y+1/2, z+1/2'
'x, -y+1/2, z+1/2'
'-x+1/2, -y, -z+1/2'
'x+1/2, y, -z+1/2'
'-x+1/2, y, z+1/2'
'x+1/2, -y, z+1/2'
'-x+1/2, -y+1/2, -z'
'x+1/2, y+1/2, -z'
'-x+1/2, y+1/2, z'
'x+1/2, -y+1/2, z'

loop_
_atom_site_label
_atom_site_type_symbol
_atom_site_fract_x
_atom_site_fract_y
_atom_site_fract_z
_atom_site_U_iso_or_equiv
_atom_site_adp_type
_atom_site_occupancy
_atom_site_site_symmetry_order
_atom_site_calc_flag
_atom_site_refinement_flags_posn
_atom_site_refinement_flags_adp
_atom_site_refinement_flags_occupancy
_atom_site_disorder_assembly
_atom_site_disorder_group
Zr1 Zr 0.000000 0.42010(6) 0.000000 0.0413(8) Uani 1 4 d S T P . .
Zr2 Zr 0.09892(10) 0.500000 0.05710(4) 0.0446(7) Uani 1 2 d S T P . .
O1 O 0.0743(5) 0.3828(2) 0.0420(2) 0.0711(15) Uani 1 1 d . U . . .
O2 O 0.1367(5) 0.4334(2) 0.0809(2) 0.0737(13) Uani 1 1 d . U . . .
O3 O 0.000000 0.4606(3) 0.0561(3) 0.0735(14) Uani 1 2 d S TU P . .
O4 O 0.1021(7) 0.4614(3) 0.000000 0.0737(14) Uani 1 2 d S TU P . .
O5 O 0.0881(7) 0.500000 0.1277(3) 0.0737(13) Uani 1 2 d S TU P . .
O6 O 0.2210(8) 0.500000 0.0531(3) 0.0739(13) Uani 1 2 d S TU P . .
N1 N 0.250000 0.250000 0.1611(4) 0.0740(17) Uani 1 2 d S TU P . .
C1 C 0.1205(9) 0.3939(4) 0.0713(4) 0.0732(15) Uani 1 1 d . U . . .
C2 C 0.1542(8) 0.3575(4) 0.0942(4) 0.0728(15) Uani 1 1 d . U . . .
C3 C 0.1483(8) 0.3149(4) 0.0799(4) 0.0740(15) Uani 1 1 d . U . . .
H3 H 0.121601 0.309881 0.053986 0.089 Uiso 1 1 calc R U . . .
C4 C 0.1782(8) 0.2790(4) 0.1006(4) 0.0754(16) Uani 1 1 d . U . . .
H4 H 0.169949 0.250086 0.090314 0.090 Uiso 1 1 calc R U . . .
C5 C 0.2220(9) 0.2871(4) 0.1380(4) 0.0742(16) Uani 1 1 d . U . . .
C6 C 0.2282(8) 0.3289(4) 0.1541(4) 0.0745(16) Uani 1 1 d . U . . .
H6 H 0.253271 0.333737 0.180621 0.089 Uiso 1 1 calc R U . . .
C7 C 0.1979(8) 0.3637(4) 0.1320(4) 0.0740(15) Uani 1 1 d . U . . .
H7 H 0.206385 0.392667 0.142151 0.089 Uiso 1 1 calc R U . . .
C8 C 0.250000 0.250000 0.2059(6) 0.0738(18) Uani 1 2 d S TU P . .
C9 C 0.1839(10) 0.2491(4) 0.2280(4) 0.0756(19) Uani 1 1 d . U . . .
H9 H 0.138087 0.247081 0.212708 0.091 Uiso 1 1 calc R U . . .

loop_
_atom_site_aniso_label
_atom_site_aniso_U_11
_atom_site_aniso_U_22
_atom_site_aniso_U_33
_atom_site_aniso_U_23
_atom_site_aniso_U_13
_atom_site_aniso_U_12
Zr1 0.0842(19) 0.0114(11) 0.0283(12) 0.000 0.000 0.000
Zr2 0.0863(15) 0.0190(9) 0.0284(9) 0.000 -0.0055(8) 0.000
O1 0.129(4) 0.035(2) 0.050(3) 0.0028(18) -0.0029(19) 0.008(2)
O2 0.130(3) 0.037(2) 0.054(2) 0.0002(7) -0.0010(9) 0.0006(7)
O3 0.130(3) 0.037(2) 0.054(2) -0.0007(9) 0.000 0.000
O4 0.130(3) 0.037(2) 0.053(2) 0.000 0.000 -0.0002(9)
O5 0.130(3) 0.037(2) 0.054(2) 0.000 -0.0006(8) 0.000
O6 0.130(3) 0.037(2) 0.054(2) 0.000 -0.0005(8) 0.000
N1 0.132(4) 0.039(3) 0.051(3) 0.000 0.000 0.015(3)
C1 0.131(4) 0.036(2) 0.053(3) 0.001(2) -0.002(2) 0.005(2)
C2 0.131(4) 0.036(2) 0.051(3) 0.000(2) -0.002(2) 0.008(2)
C3 0.132(4) 0.037(2) 0.052(3) 0.0011(18) -0.0025(19) 0.009(2)
C4 0.133(4) 0.039(3) 0.054(3) 0.000(2) -0.002(2) 0.012(3)
C5 0.132(4) 0.039(3) 0.051(3) 0.0005(19) -0.001(2) 0.013(2)
C6 0.132(4) 0.039(3) 0.052(3) -0.0004(19) -0.001(2) 0.012(2)
C7 0.132(4) 0.037(2) 0.053(3) 0.0007(19) -0.002(2) 0.008(2)
C8 0.132(4) 0.039(3) 0.051(3) 0.000 0.000 0.014(3)
C9 0.132(4) 0.043(3) 0.052(3) 0.000(2) 0.000(3) 0.013(3)

loop_
_atom_type_symbol
_atom_type_description
_atom_type_scat_dispersion_real
_atom_type_scat_dispersion_imag
_atom_type_scat_source
C C 0.0033 0.0016 'International Tables Vol C Tables 4.2.6.8 and 6.1.1.4'
H H 0.0000 0.0000 'International Tables Vol C Tables 4.2.6.8 and 6.1.1.4'
N N 0.0061 0.0033 'International Tables Vol C Tables 4.2.6.8 and 6.1.1.4'
O O 0.0106 0.0060 'International Tables Vol C Tables 4.2.6.8 and 6.1.1.4'
Zr Zr -2.9673 0.5597 'International Tables Vol C Tables 4.2.6.8 and 6.1.1.4'

loop_
_geom_angle_atom_site_label_1
_geom_angle_atom_site_label_2
_geom_angle_atom_site_label_3
_geom_angle
_geom_angle_site_symmetry_1
_geom_angle_site_symmetry_3
_geom_angle_publ_flag
Zr2 Zr1 Zr2 60.99(5) 2_565 17_565 ?
Zr2 Zr1 Zr2 91.74(5) 18 2_565 ?
Zr2 Zr1 Zr2 61.00(6) . 2_565 ?
Zr2 Zr1 Zr2 60.99(5) . 18 ?
Zr2 Zr1 Zr2 91.74(5) . 17_565 ?
Zr2 Zr1 Zr2 61.00(6) 18 17_565 ?
O1 Zr1 Zr2 167.2(2) 19 18 ?
O1 Zr1 Zr2 75.5(2) . . ?
O1 Zr1 Zr2 110.9(2) 19 17_565 ?
O1 Zr1 Zr2 75.5(2) 18 18 ?
O1 Zr1 Zr2 75.5(2) 4 17_565 ?
O1 Zr1 Zr2 110.9(2) . 18 ?
O1 Zr1 Zr2 111.7(2) . 2_565 ?
O1 Zr1 Zr2 111.7(2) 19 . ?
O1 Zr1 Zr2 167.2(2) 4 . ?
O1 Zr1 Zr2 110.9(2) 18 . ?
O1 Zr1 Zr2 111.7(2) 18 17_565 ?
O1 Zr1 Zr2 75.5(2) 19 2_565 ?
O1 Zr1 Zr2 167.2(2) . 17_565 ?
O1 Zr1 Zr2 111.7(2) 4 18 ?
O1 Zr1 Zr2 110.9(2) 4 2_565 ?
O1 Zr1 Zr2 167.2(2) 18 2_565 ?
O1 Zr1 O1 73.3(4) 18 . ?
O1 Zr1 O1 117.2(4) 4 . ?
O1 Zr1 O1 117.2(4) 19 18 ?
O1 Zr1 O1 75.2(5) 4 18 ?
O1 Zr1 O1 75.2(5) 19 . ?
O1 Zr1 O1 73.3(4) 4 19 ?
O1 Zr1 O4 78.0(3) 19 19 ?
O1 Zr1 O4 78.0(3) 4 19 ?
O1 Zr1 O4 78.0(3) 18 . ?
O1 Zr1 O4 142.9(2) . 19 ?
O1 Zr1 O4 142.9(2) 18 19 ?
O1 Zr1 O4 142.9(2) 4 . ?
O1 Zr1 O4 142.9(2) 19 . ?
O1 Zr1 O4 78.0(3) . . ?
O3 Zr1 Zr2 35.27(14) . 2_565 ?
O3 Zr1 Zr2 35.27(14) 18 18 ?
O3 Zr1 Zr2 35.27(14) 18 17_565 ?
O3 Zr1 Zr2 90.7(2) 18 . ?
O3 Zr1 Zr2 90.7(2) . 17_565 ?
O3 Zr1 Zr2 35.27(14) . . ?
O3 Zr1 Zr2 90.7(2) . 18 ?
O3 Zr1 Zr2 90.7(2) 18 2_565 ?
O3 Zr1 O1 79.2(3) . 19 ?
O3 Zr1 O1 142.0(2) 18 19 ?
O3 Zr1 O1 142.0(2) 18 . ?
O3 Zr1 O1 79.2(3) 18 18 ?
O3 Zr1 O1 142.0(2) . 4 ?
O3 Zr1 O1 142.0(2) . 18 ?
O3 Zr1 O1 79.2(3) . . ?
O3 Zr1 O1 79.2(3) 18 4 ?
O3 Zr1 O3 109.4(6) 18 . ?
O3 Zr1 O4 70.9(2) . . ?
O3 Zr1 O4 70.9(2) . 19 ?
O3 Zr1 O4 70.9(2) 18 19 ?
O3 Zr1 O4 70.9(2) 18 . ?
O4 Zr1 Zr2 35.65(15) 19 2_565 ?
O4 Zr1 Zr2 35.65(15) . . ?
O4 Zr1 Zr2 91.4(3) . 17_565 ?
O4 Zr1 Zr2 91.4(3) . 2_565 ?
O4 Zr1 Zr2 35.65(15) 19 17_565 ?
O4 Zr1 Zr2 91.4(3) 19 18 ?
O4 Zr1 Zr2 91.4(3) 19 . ?
O4 Zr1 Zr2 35.65(15) . 18 ?
O4 Zr1 O4 111.1(6) 19 . ?
Zr1 Zr2 Zr1 88.26(5) 17_565 . ?
Zr1 Zr2 Zr2 59.50(2) . 18 ?
Zr1 Zr2 Zr2 59.50(3) . 2_565 ?
Zr1 Zr2 Zr2 59.50(2) 17_565 18 ?
Zr1 Zr2 Zr2 59.50(3) 17_565 2_565 ?
Zr2 Zr2 Zr2 90.0 18 2_565 ?
O2 Zr2 Zr1 160.4(2) . 17_565 ?
O2 Zr2 Zr1 72.2(2) 20_565 17_565 ?
O2 Zr2 Zr1 72.2(2) . . ?
O2 Zr2 Zr1 160.4(2) 20_565 . ?
O2 Zr2 Zr2 107.4(3) 20_565 2_565 ?
O2 Zr2 Zr2 107.4(3) . 2_565 ?
O2 Zr2 Zr2 109.08(19) 20_565 18 ?
O2 Zr2 Zr2 109.08(19) . 18 ?
O2 Zr2 O2 127.4(4) . 20_565 ?
O3 Zr2 Zr1 35.1(3) . . ?
O3 Zr2 Zr1 35.1(3) 2_565 17_565 ?
O3 Zr2 Zr1 87.9(3) . 17_565 ?
O3 Zr2 Zr1 87.9(3) 2_565 . ?
O3 Zr2 Zr2 34.1(2) 2_565 2_565 ?
O3 Zr2 Zr2 34.1(2) . 2_565 ?
O3 Zr2 Zr2 89.2(3) 2_565 18 ?
O3 Zr2 Zr2 89.2(3) . 18 ?
O3 Zr2 O2 75.5(3) 2_565 20_565 ?
O3 Zr2 O2 75.5(3) . . ?
O3 Zr2 O2 139.0(4) . 20_565 ?
O3 Zr2 O2 139.0(4) 2_565 . ?
O3 Zr2 O3 68.2(5) . 2_565 ?
O3 Zr2 O5 86.7(4) . . ?
O3 Zr2 O5 86.7(4) 2_565 . ?
O3 Zr2 O6 145.7(2) 2_565 . ?
O3 Zr2 O6 145.7(2) . . ?
O4 Zr2 Zr1 37.5(3) 3_565 17_565 ?
O4 Zr2 Zr1 37.5(3) . . ?
O4 Zr2 Zr1 88.6(3) 3_565 . ?
O4 Zr2 Zr1 88.6(3) . 17_565 ?
O4 Zr2 Zr2 91.6(4) . 2_565 ?
O4 Zr2 Zr2 91.5(4) 3_565 2_565 ?
O4 Zr2 Zr2 33.6(2) 3_565 18 ?
O4 Zr2 Zr2 33.6(2) . 18 ?
O4 Zr2 O2 76.7(3) . . ?
O4 Zr2 O2 76.7(3) 3_565 20_565 ?
O4 Zr2 O2 139.4(4) . 20_565 ?
O4 Zr2 O2 139.4(4) 3_565 . ?
O4 Zr2 O3 72.6(4) 3_565 2_565 ?
O4 Zr2 O3 108.7(4) 3_565 . ?
O4 Zr2 O3 72.6(4) . . ?
O4 Zr2 O3 108.7(4) . 2_565 ?
O4 Zr2 O4 67.1(5) . 3_565 ?
O4 Zr2 O5 146.3(2) . . ?
O4 Zr2 O5 146.3(2) 3_565 . ?
O4 Zr2 O6 85.7(4) 3_565 . ?
O4 Zr2 O6 85.7(4) . . ?
O5 Zr2 Zr1 117.4(2) . 17_565 ?
O5 Zr2 Zr1 117.4(2) . . ?
O5 Zr2 Zr2 175.0(3) . 18 ?
O5 Zr2 Zr2 85.0(3) . 2_565 ?
O5 Zr2 O2 72.6(2) . . ?
O5 Zr2 O2 72.6(2) . 20_565 ?
O6 Zr2 Zr1 118.53(17) . 17_565 ?
O6 Zr2 Zr1 118.53(17) . . ?
O6 Zr2 Zr2 86.7(3) . 18 ?
O6 Zr2 Zr2 176.7(3) . 2_565 ?
O6 Zr2 O2 73.7(3) . . ?
O6 Zr2 O2 73.7(3) . 20_565 ?
O6 Zr2 O5 98.3(4) . . ?
C1 O1 Zr1 133.2(7) . . ?
C1 O2 Zr2 134.6(9) . . ?
Zr1 O3 Zr2 109.6(3) . 2_565 ?
Zr1 O3 Zr2 109.6(3) . . ?
Zr2 O3 Zr2 111.8(5) . 2_565 ?
Zr2 O4 Zr1 106.9(4) 18 . ?
Zr2 O4 Zr1 106.9(4) . . ?
Zr2 O4 Zr2 112.8(5) 18 . ?
C5 N1 C5 119.6(13) . 14 ?
C8 N1 C5 120.2(6) . 14 ?
C8 N1 C5 120.2(6) . . ?
O1 C1 C2 114.8(11) . . ?
O2 C1 O1 124.5(12) . . ?
O2 C1 C2 120.8(13) . . ?
C3 C2 C1 122.1(12) . . ?
C3 C2 C7 115.6(11) . . ?
C7 C2 C1 122.2(11) . . ?
C2 C3 H3 117.7 . . ?
C2 C3 C4 124.7(13) . . ?
C4 C3 H3 117.7 . . ?
C3 C4 H4 121.3 . . ?
C3 C4 C5 117.4(12) . . ?
C5 C4 H4 121.3 . . ?
C4 C5 N1 118.0(10) . . ?
C6 C5 N1 121.4(11) . . ?
C6 C5 C4 120.1(12) . . ?
C5 C6 H6 120.0 . . ?
C5 C6 C7 120.0(12) . . ?
C7 C6 H6 120.0 . . ?
C2 C7 H7 119.1 . . ?
C6 C7 C2 121.8(12) . . ?
C6 C7 H7 119.1 . . ?
C9 C8 N1 120.0(9) . . ?
C9 C8 N1 120.0(9) 14 . ?
C9 C8 C9 120.0(17) 14 . ?
C8 C9 C9 119.9(9) . 7 ?
C8 C9 H9 120.1 . . ?
C9 C9 H9 120.1 7 . ?

loop_
_geom_bond_atom_site_label_1
_geom_bond_atom_site_label_2
_geom_bond_distance
_geom_bond_site_symmetry_2
_geom_bond_publ_flag
Zr1 Zr2 3.4955(17) 2_565 ?
Zr1 Zr2 3.4955(17) 18 ?
Zr1 Zr2 3.4955(17) . ?
Zr1 Zr2 3.4955(17) 17_565 ?
Zr1 O1 2.184(8) 19 ?
Zr1 O1 2.184(8) 4 ?
Zr1 O1 2.184(8) 18 ?
Zr1 O1 2.184(8) . ?
Zr1 O3 2.135(10) . ?
Zr1 O3 2.135(10) 18 ?
Zr1 O4 2.222(13) . ?
Zr1 O4 2.222(12) 19 ?
Zr2 Zr2 3.548(4) 2_565 ?
Zr2 Zr2 3.548(3) 18 ?
Zr2 O2 2.264(8) 20_565 ?
Zr2 O2 2.264(8) . ?
Zr2 O3 2.143(6) 2_565 ?
Zr2 O3 2.142(6) . ?
Zr2 O4 2.129(6) 3_565 ?
Zr2 O4 2.129(6) . ?
Zr2 O5 2.202(11) . ?
Zr2 O6 2.194(15) . ?
O1 C1 1.276(15) . ?
O2 C1 1.274(14) . ?
N1 C5 1.430(13) . ?
N1 C5 1.430(13) 14 ?
N1 C8 1.39(2) . ?
C1 C2 1.449(17) . ?
C2 C3 1.375(16) . ?
C2 C7 1.424(16) . ?
C3 H3 0.9500 . ?
C3 C4 1.376(16) . ?
C4 H4 0.9500 . ?
C4 C5 1.423(16) . ?
C5 C6 1.373(15) . ?
C6 H6 0.9500 . ?
C6 C7 1.377(16) . ?
C7 H7 0.9500 . ?
C8 C9 1.369(16) . ?
C8 C9 1.369(16) 14 ?
C9 C9 1.37(2) 7 ?
C9 H9 0.9500 . ?

loop_
_geom_torsion_atom_site_label_1
_geom_torsion_atom_site_label_2
_geom_torsion_atom_site_label_3
_geom_torsion_atom_site_label_4
_geom_torsion
_geom_torsion_site_symmetry_1
_geom_torsion_site_symmetry_2
_geom_torsion_site_symmetry_3
_geom_torsion_site_symmetry_4
_geom_torsion_publ_flag
Zr1 O1 C1 O2 -5(2) . . . . ?
Zr1 O1 C1 C2 174.8(8) . . . . ?
Zr2 O2 C1 O1 1(2) . . . . ?
Zr2 O2 C1 C2 -178.2(9) . . . . ?
O1 C1 C2 C3 12(2) . . . . ?
O1 C1 C2 C7 -170.1(13) . . . . ?
O2 C1 C2 C3 -168.5(13) . . . . ?
O2 C1 C2 C7 9(2) . . . . ?
N1 C5 C6 C7 -177.2(11) . . . . ?
N1 C8 C9 C9 -177.2(11) . . . 7 ?
C1 C2 C3 C4 -179.1(14) . . . . ?
C1 C2 C7 C6 178.3(13) . . . . ?
C2 C3 C4 C5 -4(2) . . . . ?
C3 C2 C7 C6 -4(2) . . . . ?
C3 C4 C5 N1 176.6(12) . . . . ?
C3 C4 C5 C6 5(2) . . . . ?
C4 C5 C6 C7 -6(2) . . . . ?
C5 N1 C5 C4 40.6(9) 14 . . . ?
C5 N1 C5 C6 -148.3(16) 14 . . . ?
C5 N1 C8 C9 67.5(9) . . . . ?
C5 N1 C8 C9 -112.5(9) 14 . . . ?
C5 N1 C8 C9 67.4(9) 14 . . 14 ?
C5 N1 C8 C9 -112.6(9) . . . 14 ?
C5 C6 C7 C2 6(2) . . . . ?
C7 C2 C3 C4 3(2) . . . . ?
C8 N1 C5 C4 -139.4(9) . . . . ?
C8 N1 C5 C6 31.7(16) . . . . ?
C9 C8 C9 C9 2.8(11) 14 . . 7 ?

loop_
_smtbx_masks_void_nr
_smtbx_masks_void_average_x
_smtbx_masks_void_average_y
_smtbx_masks_void_average_z
_smtbx_masks_void_volume
_smtbx_masks_void_count_electrons
_smtbx_masks_void_content
1 -0.961 -0.312 -0.944 11639.2 1510.1 '36 C3H7NO,8 H2O'
